data_7233261
loop_
_publ_author_name
'Wei, Mei-Jie'
'Gao, Ying'
'Li, Ke'
'Li, Bo'
'Fu, Jia-Qi'
'Zang, Hong-Ying'
'Shao, Kui-Zhan'
'Su, Zhong-Min'

_publ_section_title
;
 Supramolecular hydrogen-bonded organic networks through acid--base pairs
 as efficient proton-conducting electrolytes
;
_journal_issue 33
_journal_name_full CrystEngComm
_journal_page_first 4996
_journal_paper_doi 10.1039/C9CE00762H
_journal_volume 21
_journal_year 2019
_chemical_formula_sum 'C6 H16 N2 O6 S2'
_chemical_formula_weight 276.33
_space_group_crystal_system monoclinic
_space_group_IT_number 14
_space_group_name_Hall '-P 2ybc'
_space_group_name_H-M_alt 'P 1 21/c 1'
_symmetry_space_group_name_Hall '-P 2ybc'
_symmetry_space_group_name_H-M 'P 1 21/c 1'
_atom_sites_solution_hydrogens mixed
_audit_creation_method SHELXL-2014
_audit_update_record
;
2017-09-25 deposited with the CCDC.    2019-07-22 downloaded from the CCDC.
;
_cell_angle_alpha 90.000(5)
_cell_angle_beta 91.065(5)
_cell_angle_gamma 90.000(5)
_cell_formula_units_Z 2
_cell_length_a 5.688(5)
_cell_length_b 8.922(5)
_cell_length_c 11.235(5)
_cell_measurement_reflns_used 1580
_cell_measurement_temperature 293(2)
_cell_measurement_theta_max 28.27
_cell_measurement_theta_min 3.58
_cell_volume 570.1(6)
_computing_cell_refinement 'Bruker SAINT v8.34a'
_computing_data_collection 'Bruker APEX 2'
_computing_data_reduction 'Bruker SAINT v8.34a'
_computing_molecular_graphics 'Bruker SHELXTL'
_computing_publication_material 'Bruker SHELXTL & local programs'
_computing_structure_refinement 'SHELXL-2014 (Sheldrick, 2014)'
_computing_structure_solution 'Bruker SHELXTL 2014/4'
_diffrn_ambient_temperature 293(2)
_diffrn_detector_area_resol_mean 0.01
_diffrn_measured_fraction_theta_full 1.000
_diffrn_measured_fraction_theta_max 0.996
_diffrn_measurement_device_type 'Bruker Smart Apex II CCD'
_diffrn_measurement_method \w-2\q
_diffrn_radiation_type MoK\a
_diffrn_radiation_wavelength 0.71069
_diffrn_reflns_av_R_equivalents 0.0338
_diffrn_reflns_av_unetI/netI 0.0331
_diffrn_reflns_Laue_measured_fraction_full 1.000
_diffrn_reflns_Laue_measured_fraction_max 0.996
_diffrn_reflns_limit_h_max 7
_diffrn_reflns_limit_h_min -7
_diffrn_reflns_limit_k_max 11
_diffrn_reflns_limit_k_min -11
_diffrn_reflns_limit_l_max 7
_diffrn_reflns_limit_l_min -15
_diffrn_reflns_number 4126
_diffrn_reflns_point_group_measured_fraction_full 1.000
_diffrn_reflns_point_group_measured_fraction_max 0.996
_diffrn_reflns_theta_full 25.000
_diffrn_reflns_theta_max 28.384
_diffrn_reflns_theta_min 2.915
_diffrn_source 'fine-focus sealed tube'
_exptl_absorpt_coefficient_mu 0.483
_exptl_absorpt_correction_T_max 0.926
_exptl_absorpt_correction_T_min 0.898
_exptl_absorpt_correction_type multi-scan
_exptl_absorpt_process_details 'SADABS 2014/4 Bruker AXS Madison WI USA'
_exptl_crystal_colour white
_exptl_crystal_density_diffrn 1.610
_exptl_crystal_description flake
_exptl_crystal_F_000 292
_exptl_crystal_size_max 0.260
_exptl_crystal_size_mid 0.220
_exptl_crystal_size_min 0.190
_refine_diff_density_max 0.817
_refine_diff_density_min -0.849
_refine_diff_density_rms 0.183
_refine_ls_extinction_method none
_refine_ls_goodness_of_fit_ref 1.147
_refine_ls_hydrogen_treatment refall
_refine_ls_matrix_type full
_refine_ls_number_parameters 101
_refine_ls_number_reflns 1421
_refine_ls_number_restraints 0
_refine_ls_restrained_S_all 1.147
_refine_ls_R_factor_all 0.0555
_refine_ls_R_factor_gt 0.0473
_refine_ls_shift/su_max 0.000
_refine_ls_shift/su_mean 0.000
_refine_ls_structure_factor_coef Fsqd
_refine_ls_weighting_details 'w=1/[\s^2^(Fo^2^)+(0.0792P)^2^+0.0829P] where P=(Fo^2^+2Fc^2^)/3'
_refine_ls_weighting_scheme calc
_refine_ls_wR_factor_gt 0.1234
_refine_ls_wR_factor_ref 0.1301
_reflns_Friedel_coverage 0.000
_reflns_number_gt 1189
_reflns_number_total 1421
_reflns_threshold_expression 'I > 2\s(I)'
_cod_data_source_file c9ce00762h2.cif
_cod_data_source_block shelx_CCDC1
_cod_depositor_comments 'Adding full bibliography for 7233260--7233261.cif.'
_cod_database_code 7233261
_shelx_space_group_comment
;
The symmetry employed for this shelxl refinement is uniquely defined
by the following loop, which should always be used as a source of
symmetry information in preference to the above space-group names.
They are only intended as comments.
;
_shelx_estimated_absorpt_t_min 0.885
_shelx_estimated_absorpt_t_max 0.914
_shelxl_version_number 2014-3

loop_
_space_group_symop_operation_xyz
'x, y, z'
'-x, y+1/2, -z+1/2'
'-x, -y, -z'
'x, -y-1/2, z-1/2'

loop_
_atom_site_label
_atom_site_type_symbol
_atom_site_fract_x
_atom_site_fract_y
_atom_site_fract_z
_atom_site_U_iso_or_equiv
_atom_site_adp_type
_atom_site_occupancy
_atom_site_site_symmetry_order
_atom_site_calc_flag
S1 S 0.38074(8) 0.36921(6) 0.34697(4) 0.0207(2) Uani 1 1 d
O3 O 0.3912(3) 0.22565(17) 0.40956(15) 0.0300(4) Uani 1 1 d
O2 O 0.4933(3) 0.36609(19) 0.23238(15) 0.0359(5) Uani 1 1 d
N1 N 0.0654(3) -0.0039(2) 0.37711(15) 0.0226(4) Uani 1 1 d
C2 C -0.0936(4) 0.1392(2) 0.5456(2) 0.0276(5) Uani 1 1 d
C3 C -0.1325(4) 0.0919(3) 0.4183(2) 0.0278(5) Uani 1 1 d
O1 O 0.1409(3) 0.4279(2) 0.34059(15) 0.0320(4) Uani 1 1 d
C1 C 0.5457(4) 0.4964(2) 0.43708(18) 0.0227(4) Uani 1 1 d
H1A H 0.524(5) 0.599(3) 0.404(3) 0.038(8) Uiso 1 1 d
H1B H 0.704(5) 0.467(3) 0.425(3) 0.043(8) Uiso 1 1 d
H2A H 0.065(5) 0.192(3) 0.557(2) 0.028(6) Uiso 1 1 d
H3B H -0.267(6) 0.030(3) 0.415(3) 0.044(8) Uiso 1 1 d
H3A H -0.150(5) 0.183(4) 0.378(3) 0.048(9) Uiso 1 1 d
H2B H -0.233(5) 0.187(3) 0.579(2) 0.029(7) Uiso 1 1 d
H1C H 0.018(5) -0.031(3) 0.296(2) 0.039(8) Uiso 1 1 d

loop_
_atom_site_aniso_label
_atom_site_aniso_U_11
_atom_site_aniso_U_22
_atom_site_aniso_U_33
_atom_site_aniso_U_23
_atom_site_aniso_U_13
_atom_site_aniso_U_12
S1 0.0189(3) 0.0258(3) 0.0173(3) -0.00192(18) -0.0006(2) 0.00008(17)
O3 0.0277(8) 0.0235(8) 0.0386(10) 0.0011(7) -0.0035(7) -0.0030(6)
O2 0.0374(10) 0.0492(11) 0.0213(9) -0.0085(7) 0.0081(7) -0.0031(8)
N1 0.0215(8) 0.0300(9) 0.0162(9) -0.0015(7) 0.0019(7) 0.0000(7)
C2 0.0309(11) 0.0253(11) 0.0269(12) -0.0011(8) 0.0071(9) 0.0043(8)
C3 0.0241(10) 0.0332(12) 0.0260(11) 0.0025(9) -0.0003(9) 0.0073(9)
O1 0.0227(8) 0.0466(10) 0.0267(9) 0.0013(7) -0.0043(6) 0.0074(7)
C1 0.0222(10) 0.0250(10) 0.0209(11) -0.0012(8) 0.0002(8) -0.0028(8)

loop_
_atom_type_symbol
_atom_type_description
_atom_type_scat_dispersion_real
_atom_type_scat_dispersion_imag
_atom_type_scat_source
C C 0.0033 0.0016 'International Tables Vol C Tables 4.2.6.8 and 6.1.1.4'
H H 0.0000 0.0000 'International Tables Vol C Tables 4.2.6.8 and 6.1.1.4'
N N 0.0061 0.0033 'International Tables Vol C Tables 4.2.6.8 and 6.1.1.4'
O O 0.0106 0.0060 'International Tables Vol C Tables 4.2.6.8 and 6.1.1.4'
S S 0.1246 0.1234 'International Tables Vol C Tables 4.2.6.8 and 6.1.1.4'

loop_
_geom_angle_atom_site_label_1
_geom_angle_atom_site_label_2
_geom_angle_atom_site_label_3
_geom_angle
_geom_angle_site_symmetry_1
_geom_angle_site_symmetry_3
O2 S1 O3 113.32(11) . .
O2 S1 O1 113.00(11) . .
O3 S1 O1 111.54(10) . .
O2 S1 C1 106.33(11) . .
O3 S1 C1 105.63(10) . .
O1 S1 C1 106.34(11) . .
C3 N1 C2 110.84(17) . 3_556
C3 N1 H1C 103.5(16) . .
C2 N1 H1C 111.6(17) 3_556 .
N1 C2 C3 109.79(19) 3_556 .
N1 C2 H2A 102.4(15) 3_556 .
C3 C2 H2A 111.2(15) . .
N1 C2 H2B 101.9(16) 3_556 .
C3 C2 H2B 112.3(16) . .
H2A C2 H2B 118(2) . .
N1 C3 C2 110.91(19) . .
N1 C3 H3B 105.4(18) . .
C2 C3 H3B 107.6(19) . .
N1 C3 H3A 115.1(19) . .
C2 C3 H3A 103.2(19) . .
H3B C3 H3A 114(3) . .
C1 C1 S1 111.81(19) 3_666 .
C1 C1 H1A 105.8(17) 3_666 .
S1 C1 H1A 108.2(17) . .
C1 C1 H1B 119.2(19) 3_666 .
S1 C1 H1B 103.4(18) . .
H1A C1 H1B 108(2) . .

loop_
_geom_bond_atom_site_label_1
_geom_bond_atom_site_label_2
_geom_bond_distance
_geom_bond_site_symmetry_2
S1 O2 1.4487(18) .
S1 O3 1.4618(17) .
S1 O1 1.4620(19) .
S1 C1 1.777(2) .
N1 C3 1.494(3) .
N1 C2 1.494(3) 3_556
N1 H1C 0.97(3) .
C2 N1 1.494(3) 3_556
C2 C3 1.503(3) .
C2 H2A 1.03(3) .
C2 H2B 0.98(3) .
C3 H3B 0.95(3) .
C3 H3A 0.94(3) .
C1 C1 1.517(4) 3_666
C1 H1A 1.00(3) .
C1 H1B 0.95(3) .

loop_
_geom_torsion_atom_site_label_1
_geom_torsion_atom_site_label_2
_geom_torsion_atom_site_label_3
_geom_torsion_atom_site_label_4
_geom_torsion
_geom_torsion_site_symmetry_1
_geom_torsion_site_symmetry_4
C2 N1 C3 C2 57.8(3) 3_556 .
N1 C2 C3 N1 -57.2(3) 3_556 .
O2 S1 C1 C1 -176.7(2) . 3_666
O3 S1 C1 C1 -56.0(2) . 3_666
O1 S1 C1 C1 62.6(2) . 3_666
